data_4020314
loop_
_publ_author_name
'Sergiu Coseri'
'G. David Mendenhall'
'K. U. Ingold'

_journal_name_full 'Journal of Organic Chemistry'
_journal_page_first 4629
_journal_page_last 4636
_journal_paper_doi 10.1021/jo0504060
_journal_volume 70
_journal_year 2005
_chemical_formula_sum 'C24 H22 N2 O6'
_chemical_formula_weight 434.44
_space_group_IT_number 7
_symmetry_cell_setting monoclinic
_symmetry_space_group_name_Hall 'P -2yac'
_symmetry_space_group_name_H-M 'P 1 n 1'
_cell_angle_alpha 90.00
_cell_angle_beta 102.9820(10)
_cell_angle_gamma 90.00
_cell_formula_units_Z 2
_cell_length_a 10.7023(4)
_cell_length_b 5.7153(2)
_cell_length_c 17.0466(6)
_cell_measurement_temperature 125(2)
_cell_volume 1016.04(6)
_diffrn_ambient_temperature 125(2)
_exptl_crystal_density_diffrn 1.420
_cod_original_sg_symbol_H-M 'P n'
_cod_database_code 4020314

loop_
_symmetry_equiv_pos_as_xyz
'x, y, z'
'x+1/2, -y, z+1/2'

loop_
_atom_site_label
_atom_site_type_symbol
_atom_site_fract_x
_atom_site_fract_y
_atom_site_fract_z
_atom_site_U_iso_or_equiv
_atom_site_adp_type
_atom_site_occupancy
_atom_site_symmetry_multiplicity
_atom_site_calc_flag
_atom_site_refinement_flags
_atom_site_disorder_assembly
_atom_site_disorder_group
O1 O 0.27414(10) -0.01932(19) 0.17934(6) 0.0299(2) Uani 1 1 d . . .
O2 O 0.05357(9) 0.09642(18) 0.37702(6) 0.02610(19) Uani 1 1 d . . .
O3 O 0.26579(8) 0.25705(15) 0.31405(6) 0.02187(18) Uani 1 1 d . . .
O4 O 0.24113(9) 0.66120(15) 0.42430(6) 0.02536(19) Uani 1 1 d . . .
O5 O 0.29468(10) 0.02127(18) 0.59033(6) 0.0308(2) Uani 1 1 d . . .
O6 O 0.41161(8) 0.29655(16) 0.48666(5) 0.02282(18) Uani 1 1 d . . .
N1 N 0.19146(10) 0.06164(19) 0.29016(6) 0.0214(2) Uani 1 1 d . . .
N2 N 0.29059(10) 0.32537(19) 0.49997(7) 0.0218(2) Uani 1 1 d . . .
C1 C 0.19863(12) -0.0600(2) 0.22043(8) 0.0221(2) Uani 1 1 d . . .
C2 C 0.09652(11) -0.2406(2) 0.21220(7) 0.0215(2) Uani 1 1 d . . .
C3 C 0.06848(12) -0.4231(2) 0.15813(8) 0.0250(3) Uani 1 1 d . . .
H3 H 0.1162 -0.4480 0.1182 0.030 Uiso 1 1 calc R . .
C4 C -0.03304(13) -0.5698(2) 0.16462(8) 0.0275(3) Uani 1 1 d . . .
H4 H -0.0550 -0.6976 0.1285 0.033 Uiso 1 1 calc R . .
C5 C -0.10236(13) -0.5314(3) 0.22328(9) 0.0292(3) Uani 1 1 d . . .
H5 H -0.1716 -0.6327 0.2262 0.035 Uiso 1 1 calc R . .
C6 C -0.07224(13) -0.3466(3) 0.27802(8) 0.0273(3) Uani 1 1 d . . .
H6 H -0.1196 -0.3207 0.3181 0.033 Uiso 1 1 calc R . .
C7 C 0.02834(12) -0.2037(2) 0.27173(7) 0.0217(2) Uani 1 1 d . . .
C8 C 0.08597(12) -0.0003(2) 0.32227(8) 0.0212(2) Uani 1 1 d . . .
C9 C 0.40004(11) 0.1860(2) 0.34575(7) 0.0196(2) Uani 1 1 d . . .
H9 H 0.4194 0.0529 0.3123 0.024 Uiso 1 1 calc R . .
C10 C 0.48154(13) 0.3953(2) 0.33214(8) 0.0248(2) Uani 1 1 d . . .
H10B H 0.5171 0.4718 0.3845 0.030 Uiso 1 1 calc R . .
H10A H 0.4261 0.5103 0.2972 0.030 Uiso 1 1 calc R . .
C11 C 0.59328(14) 0.3259(3) 0.29277(10) 0.0328(3) Uani 1 1 d . . .
H11B H 0.5580 0.3060 0.2343 0.039 Uiso 1 1 calc R . .
H11A H 0.6544 0.4583 0.2994 0.039 Uiso 1 1 calc R . .
C12 C 0.66851(14) 0.1052(3) 0.32403(9) 0.0304(3) Uani 1 1 d . . .
H12B H 0.6075 -0.0272 0.3178 0.036 Uiso 1 1 calc R . .
H12A H 0.7291 0.0728 0.2892 0.036 Uiso 1 1 calc R . .
C13 C 0.74426(14) 0.1094(3) 0.41111(9) 0.0339(3) Uani 1 1 d . . .
H13B H 0.8081 0.2372 0.4167 0.041 Uiso 1 1 calc R . .
H13A H 0.7924 -0.0394 0.4220 0.041 Uiso 1 1 calc R . .
C14 C 0.66818(13) 0.1420(3) 0.47616(9) 0.0285(3) Uani 1 1 d . . .
H14B H 0.6410 0.3077 0.4758 0.034 Uiso 1 1 calc R . .
H14A H 0.7259 0.1108 0.5292 0.034 Uiso 1 1 calc R . .
C15 C 0.54787(13) -0.0148(2) 0.46760(8) 0.0253(3) Uani 1 1 d . . .
H15B H 0.5577 -0.1503 0.4333 0.030 Uiso 1 1 calc R . .
H15A H 0.5456 -0.0765 0.5215 0.030 Uiso 1 1 calc R . .
C16 C 0.41854(11) 0.1010(2) 0.43214(7) 0.0200(2) Uani 1 1 d . . .
H16 H 0.3487 -0.0127 0.4350 0.024 Uiso 1 1 calc R . .
C17 C 0.21696(12) 0.5226(2) 0.47148(8) 0.0207(2) Uani 1 1 d . . .
C18 C 0.10922(12) 0.5131(2) 0.51377(7) 0.0210(2) Uani 1 1 d . . .
C19 C 0.00992(12) 0.6689(2) 0.51029(8) 0.0253(3) Uani 1 1 d . . .
H19 H 0.0012 0.8045 0.4773 0.030 Uiso 1 1 calc R . .
C20 C -0.07770(13) 0.6173(3) 0.55798(8) 0.0281(3) Uani 1 1 d . . .
H20 H -0.1473 0.7207 0.5576 0.034 Uiso 1 1 calc R . .
C21 C -0.06450(13) 0.4180(3) 0.60567(8) 0.0280(3) Uani 1 1 d . . .
H21 H -0.1258 0.3868 0.6369 0.034 Uiso 1 1 calc R . .
C22 C 0.03688(13) 0.2624(3) 0.60873(8) 0.0259(3) Uani 1 1 d . . .
H22 H 0.0456 0.1255 0.6411 0.031 Uiso 1 1 calc R . .
C23 C 0.12395(12) 0.3157(2) 0.56278(7) 0.0217(2) Uani 1 1 d . . .
C24 C 0.24440(12) 0.1926(2) 0.55648(8) 0.0224(2) Uani 1 1 d . . .

loop_
_atom_site_aniso_label
_atom_site_aniso_U_11
_atom_site_aniso_U_22
_atom_site_aniso_U_33
_atom_site_aniso_U_23
_atom_site_aniso_U_13
_atom_site_aniso_U_12
O1 0.0286(5) 0.0379(5) 0.0258(5) -0.0065(4) 0.0113(4) -0.0085(4)
O2 0.0252(4) 0.0298(5) 0.0246(4) -0.0027(4) 0.0083(4) 0.0023(4)
O3 0.0192(4) 0.0190(4) 0.0254(4) -0.0035(3) 0.0008(3) -0.0008(3)
O4 0.0288(5) 0.0202(4) 0.0288(5) 0.0020(4) 0.0100(4) -0.0019(4)
O5 0.0357(5) 0.0279(5) 0.0290(5) 0.0073(4) 0.0077(4) 0.0087(4)
O6 0.0172(4) 0.0269(4) 0.0248(4) -0.0062(4) 0.0055(3) -0.0001(3)
N1 0.0199(5) 0.0231(5) 0.0212(5) -0.0031(4) 0.0048(4) -0.0025(4)
N2 0.0198(5) 0.0239(5) 0.0221(5) 0.0017(4) 0.0059(4) 0.0033(4)
C1 0.0217(5) 0.0239(6) 0.0195(5) -0.0031(5) 0.0019(4) -0.0014(5)
C2 0.0184(5) 0.0245(6) 0.0202(6) 0.0008(5) 0.0015(4) -0.0009(4)
C3 0.0252(6) 0.0271(6) 0.0219(6) -0.0031(5) 0.0036(5) -0.0006(5)
C4 0.0279(6) 0.0249(6) 0.0267(6) -0.0011(5) -0.0002(5) -0.0038(5)
C5 0.0260(6) 0.0290(7) 0.0317(7) 0.0028(6) 0.0048(5) -0.0082(5)
C6 0.0243(6) 0.0314(7) 0.0271(6) 0.0011(5) 0.0077(5) -0.0035(5)
C7 0.0202(5) 0.0238(6) 0.0200(6) 0.0010(5) 0.0021(4) 0.0013(4)
C8 0.0179(5) 0.0238(6) 0.0211(6) 0.0020(5) 0.0031(4) 0.0021(4)
C9 0.0178(5) 0.0194(5) 0.0216(6) -0.0006(4) 0.0042(4) 0.0000(4)
C10 0.0244(6) 0.0227(6) 0.0269(6) 0.0032(5) 0.0048(5) -0.0035(5)
C11 0.0285(7) 0.0371(8) 0.0348(7) 0.0097(6) 0.0115(6) -0.0004(6)
C12 0.0281(7) 0.0368(7) 0.0289(7) 0.0012(6) 0.0122(5) 0.0043(6)
C13 0.0222(6) 0.0472(8) 0.0325(7) 0.0029(7) 0.0068(5) 0.0067(6)
C14 0.0223(6) 0.0371(7) 0.0249(6) -0.0001(5) 0.0028(5) 0.0045(5)
C15 0.0267(6) 0.0250(6) 0.0247(6) 0.0041(5) 0.0064(5) 0.0061(5)
C16 0.0204(5) 0.0191(5) 0.0206(5) -0.0002(4) 0.0048(4) -0.0006(4)
C17 0.0195(5) 0.0202(5) 0.0219(5) -0.0035(5) 0.0035(4) -0.0016(4)
C18 0.0211(5) 0.0219(6) 0.0203(6) -0.0020(4) 0.0054(4) -0.0020(5)
C19 0.0248(6) 0.0244(6) 0.0266(6) 0.0001(5) 0.0058(5) 0.0021(5)
C20 0.0227(6) 0.0329(7) 0.0293(7) -0.0044(6) 0.0071(5) 0.0029(5)
C21 0.0255(6) 0.0354(7) 0.0254(6) -0.0038(5) 0.0103(5) -0.0036(5)
C22 0.0296(6) 0.0263(6) 0.0229(6) 0.0001(5) 0.0084(5) -0.0036(5)
C23 0.0226(6) 0.0219(6) 0.0201(6) -0.0011(5) 0.0040(5) 0.0016(4)
C24 0.0242(6) 0.0232(6) 0.0199(5) -0.0015(5) 0.0051(5) 0.0006(5)

loop_
_geom_bond_atom_site_label_1
_geom_bond_atom_site_label_2
_geom_bond_distance
_geom_bond_site_symmetry_2
_geom_bond_publ_flag
O1 C1 1.2051(16) . ?
O2 C8 1.2008(16) . ?
O3 N1 1.3786(13) . ?
O3 C9 1.4740(14) . ?
O4 C17 1.1979(16) . ?
O5 C24 1.2009(16) . ?
O6 N2 1.3742(13) . ?
O6 C16 1.4662(14) . ?
N1 C1 1.3940(16) . ?
N1 C8 1.4060(15) . ?
N2 C17 1.3982(16) . ?
N2 C24 1.4007(16) . ?
C1 C2 1.4866(18) . ?
C2 C3 1.3797(19) . ?
C2 C7 1.3927(17) . ?
C3 C4 1.3963(19) . ?
C4 C5 1.390(2) . ?
C5 C6 1.398(2) . ?
C6 C7 1.3743(18) . ?
C7 C8 1.4953(18) . ?
C9 C16 1.5208(16) . ?
C9 C10 1.5285(17) . ?
C10 C11 1.5487(19) . ?
C11 C12 1.526(2) . ?
C12 C13 1.523(2) . ?
C13 C14 1.527(2) . ?
C14 C15 1.549(2) . ?
C15 C16 1.5308(17) . ?
C17 C18 1.4919(17) . ?
C18 C19 1.3776(18) . ?
C18 C23 1.3913(18) . ?
C19 C20 1.4034(18) . ?
C20 C21 1.388(2) . ?
C21 C22 1.395(2) . ?
C22 C23 1.3794(18) . ?
C23 C24 1.4935(17) . ?

loop_
_cod_related_entry_id
_cod_related_entry_database
_cod_related_entry_code
1 ChemSpider 9353112
